data_7235985
loop_
_publ_author_name
'Vinay Kumar, Koravangala S.'
'Lingaraju, Gejjalagere S.'
'Bommegowda, Yadaganahalli K.'
'Vinayaka, Ajjampura C.'
'Bhat, Pritesh'
'Pradeepa Kumara, Challanayakanahally S.'
'Rangappa, Kanchugarakoppal S.'
'Gowda, D. Channe'
'Sadashiva, Maralinganadoddi P.'

_publ_section_title
;
 Synthesis, antimalarial activity, and target binding of
 dibenzazepine-tethered isoxazolines
;
_journal_issue 110
_journal_name_full 'RSC Advances'
_journal_page_first 90408
_journal_paper_doi 10.1039/C5RA17926B
_journal_volume 5
_journal_year 2015
_chemical_formula_sum 'C24 H18 Br N2 O'
_chemical_formula_weight 430.31
_space_group_IT_number 14
_space_group_name_Hall '-P 2ybc'
_space_group_name_H-M_alt 'P 1 21/c 1'
_atom_sites_solution_hydrogens geom
_atom_sites_solution_primary direct
_atom_sites_solution_secondary difmap
_audit_creation_method SHELXL-97
_audit_update_record
;
2015-02-14 deposited with the CCDC.
2015-10-14 downloaded from the CCDC.
;
_cell_angle_alpha 90.00
_cell_angle_beta 94.233(7)
_cell_angle_gamma 90.00
_cell_formula_units_Z 4
_cell_length_a 18.750(2)
_cell_length_b 6.8019(9)
_cell_length_c 15.436(2)
_cell_measurement_temperature 296(2)
_cell_volume 1963.3(4)
_computing_structure_refinement 'SHELXL-97 (Sheldrick, 1997)'
_computing_structure_solution 'SHELXS-97 (Sheldrick, 1990)'
_diffrn_ambient_temperature 296(2)
_diffrn_measured_fraction_theta_full 0.947
_diffrn_measured_fraction_theta_max 0.947
_diffrn_radiation_monochromator graphite
_diffrn_radiation_source 'fine-focus sealed tube'
_diffrn_radiation_type CuK\a
_diffrn_radiation_wavelength 1.54178
_diffrn_reflns_av_R_equivalents 0.0441
_diffrn_reflns_av_sigmaI/netI 0.0620
_diffrn_reflns_limit_h_max 21
_diffrn_reflns_limit_h_min -21
_diffrn_reflns_limit_k_max 7
_diffrn_reflns_limit_k_min -3
_diffrn_reflns_limit_l_max 17
_diffrn_reflns_limit_l_min -17
_diffrn_reflns_number 7767
_diffrn_reflns_theta_full 63.90
_diffrn_reflns_theta_max 63.90
_diffrn_reflns_theta_min 4.73
_exptl_absorpt_coefficient_mu 2.979
_exptl_absorpt_correction_T_max 0.6015
_exptl_absorpt_correction_T_min 0.5474
_exptl_crystal_density_diffrn 1.456
_exptl_crystal_density_method 'not measured'
_exptl_crystal_F_000 876
_exptl_crystal_size_max 0.23
_exptl_crystal_size_mid 0.21
_exptl_crystal_size_min 0.19
_refine_diff_density_max 0.821
_refine_diff_density_min -0.675
_refine_diff_density_rms 0.091
_refine_ls_extinction_method none
_refine_ls_goodness_of_fit_ref 1.029
_refine_ls_hydrogen_treatment mixed
_refine_ls_matrix_type full
_refine_ls_number_parameters 253
_refine_ls_number_reflns 3069
_refine_ls_number_restraints 0
_refine_ls_restrained_S_all 1.029
_refine_ls_R_factor_all 0.0978
_refine_ls_R_factor_gt 0.0845
_refine_ls_shift/su_max 0.013
_refine_ls_shift/su_mean 0.001
_refine_ls_structure_factor_coef Fsqd
_refine_ls_weighting_details 'calc w=1/[\s^2^(Fo^2^)+(0.1065P)^2^+6.2860P] where P=(Fo^2^+2Fc^2^)/3'
_refine_ls_weighting_scheme calc
_refine_ls_wR_factor_gt 0.2246
_refine_ls_wR_factor_ref 0.2364
_reflns_number_gt 2457
_reflns_number_total 3069
_reflns_threshold_expression >2sigma(I)
_cod_data_source_file c5ra17926b2.cif
_cod_data_source_block lo3
_cod_original_cell_volume 1963.2(4)
_cod_database_code 7235985

loop_
_symmetry_equiv_pos_as_xyz
'x, y, z'
'-x, y+1/2, -z+1/2'
'-x, -y, -z'
'x, -y-1/2, z-1/2'

loop_
_atom_site_label
_atom_site_type_symbol
_atom_site_fract_x
_atom_site_fract_y
_atom_site_fract_z
_atom_site_U_iso_or_equiv
_atom_site_adp_type
_atom_site_occupancy
_atom_site_symmetry_multiplicity
_atom_site_calc_flag
_atom_site_refinement_flags
C1 C -0.3868(5) -0.1338(10) 0.4115(5) 0.076(2) Uani 1 1 d .
H1 H -0.3558 -0.2409 0.4147 0.091 Uiso 1 1 calc R
C2 C -0.4479(7) -0.1437(15) 0.3582(6) 0.100(3) Uani 1 1 d .
H2 H -0.4586 -0.2576 0.3266 0.120 Uiso 1 1 calc R
C3 C -0.4934(5) 0.0129(18) 0.3510(5) 0.098(3) Uani 1 1 d .
H3 H -0.5347 0.0070 0.3137 0.118 Uiso 1 1 calc R
C4 C -0.4775(4) 0.1829(14) 0.4001(5) 0.081(2) Uani 1 1 d .
H4 H -0.5086 0.2896 0.3951 0.098 Uiso 1 1 calc R
C5 C -0.4166(3) 0.1945(9) 0.4559(4) 0.0572(15) Uani 1 1 d .
C6 C -0.4026(4) 0.3730(9) 0.5068(5) 0.0663(18) Uani 1 1 d .
H6 H -0.4194 0.4898 0.4815 0.080 Uiso 1 1 calc R
C7 C -0.3681(4) 0.3879(9) 0.5863(5) 0.0654(18) Uani 1 1 d .
H7 H -0.3626 0.5137 0.6095 0.078 Uiso 1 1 calc R
C8 C -0.3388(3) 0.2284(9) 0.6390(4) 0.0567(15) Uani 1 1 d .
C9 C -0.3392(4) 0.2432(12) 0.7292(5) 0.075(2) Uani 1 1 d .
H9 H -0.3576 0.3565 0.7529 0.090 Uiso 1 1 calc R
C10 C -0.3135(5) 0.0976(16) 0.7839(6) 0.089(2) Uani 1 1 d .
H10 H -0.3143 0.1126 0.8437 0.107 Uiso 1 1 calc R
C11 C -0.2868(4) -0.0703(15) 0.7501(6) 0.089(3) Uani 1 1 d .
H11 H -0.2694 -0.1704 0.7868 0.106 Uiso 1 1 calc R
C12 C -0.2857(4) -0.0909(10) 0.6607(5) 0.0705(19) Uani 1 1 d .
H12 H -0.2685 -0.2067 0.6379 0.085 Uiso 1 1 calc R
C13 C -0.3099(3) 0.0583(9) 0.6052(4) 0.0544(15) Uani 1 1 d .
N14 N -0.3036(3) 0.0448(7) 0.5131(4) 0.0573(13) Uani 1 1 d .
C15 C -0.3694(4) 0.0325(9) 0.4614(4) 0.0570(16) Uani 1 1 d .
C16 C -0.2437(5) -0.0792(10) 0.4888(7) 0.094(3) Uani 1 1 d .
H16 H -0.2339 -0.1978 0.5172 0.113 Uiso 1 1 calc R
C17 C -0.2054(6) -0.0221(13) 0.4285(13) 0.208(9) Uani 1 1 d .
H17 H -0.2399 -0.0140 0.3777 0.249 Uiso 1 1 calc R
O18 O -0.1568(4) -0.1799(8) 0.4048(6) 0.148(4) Uani 1 1 d .
N19 N -0.0902(4) -0.0977(8) 0.3881(6) 0.101(3) Uani 1 1 d .
C20 C -0.0932(4) 0.0889(9) 0.3971(5) 0.0655(18) Uani 1 1 d .
C21 C -0.1630(4) 0.1649(10) 0.4229(6) 0.084(2) Uani 1 1 d .
H21A H -0.1849 0.2534 0.3795 0.101 Uiso 1 1 calc R
H21B H -0.1578 0.2318 0.4785 0.101 Uiso 1 1 calc R
C22 C -0.0315(3) 0.2116(9) 0.3775(4) 0.0513(14) Uani 1 1 d .
C23 C 0.0277(3) 0.1286(9) 0.3407(4) 0.0587(16) Uani 1 1 d .
H23 H 0.0278 -0.0047 0.3273 0.070 Uiso 1 1 calc R
C24 C 0.0853(3) 0.2430(10) 0.3242(4) 0.0620(16) Uani 1 1 d .
H24 H 0.1240 0.1884 0.2984 0.074 Uiso 1 1 calc R
C25 C 0.0856(3) 0.4404(10) 0.3462(4) 0.0595(16) Uani 1 1 d .
C26 C 0.0279(4) 0.5248(10) 0.3797(5) 0.0666(17) Uani 1 1 d .
H26 H 0.0278 0.6587 0.3919 0.080 Uiso 1 1 calc R
C27 C -0.0303(4) 0.4111(9) 0.3951(4) 0.0606(16) Uani 1 1 d .
H27 H -0.0697 0.4693 0.4179 0.073 Uiso 1 1 calc R
Br28 Br 0.16770(4) 0.59482(13) 0.32819(7) 0.0905(4) Uani 1 1 d .

loop_
_atom_site_aniso_label
_atom_site_aniso_U_11
_atom_site_aniso_U_22
_atom_site_aniso_U_33
_atom_site_aniso_U_23
_atom_site_aniso_U_13
_atom_site_aniso_U_12
C1 0.100(6) 0.053(4) 0.078(5) -0.009(3) 0.030(4) -0.025(4)
C2 0.143(9) 0.077(6) 0.081(6) -0.008(5) 0.026(6) -0.047(6)
C3 0.093(6) 0.136(9) 0.064(5) 0.004(5) -0.006(4) -0.059(7)
C4 0.064(4) 0.096(6) 0.086(5) 0.018(5) 0.012(4) -0.011(4)
C5 0.053(3) 0.051(4) 0.070(4) 0.010(3) 0.017(3) -0.007(3)
C6 0.056(4) 0.038(3) 0.106(6) 0.014(3) 0.017(4) 0.006(3)
C7 0.062(4) 0.034(3) 0.103(5) -0.011(3) 0.019(4) -0.003(3)
C8 0.042(3) 0.045(3) 0.084(4) -0.007(3) 0.006(3) -0.012(3)
C9 0.057(4) 0.075(5) 0.094(5) -0.020(4) 0.010(4) -0.017(4)
C10 0.067(5) 0.110(7) 0.090(6) 0.006(5) 0.006(4) -0.014(5)
C11 0.064(5) 0.107(7) 0.094(6) 0.045(5) -0.000(4) -0.014(5)
C12 0.056(4) 0.053(4) 0.103(6) 0.016(4) 0.008(4) -0.003(3)
C13 0.042(3) 0.044(3) 0.079(4) 0.006(3) 0.014(3) -0.006(2)
N14 0.051(3) 0.038(3) 0.087(4) 0.001(2) 0.024(3) 0.004(2)
C15 0.070(4) 0.041(3) 0.064(4) 0.003(3) 0.030(3) -0.011(3)
C16 0.089(6) 0.044(4) 0.158(8) 0.020(4) 0.074(6) 0.020(4)
C17 0.129(9) 0.042(5) 0.48(3) -0.031(9) 0.202(14) -0.010(5)
O18 0.110(5) 0.045(3) 0.306(11) -0.033(4) 0.131(6) -0.010(3)
N19 0.072(4) 0.044(3) 0.195(8) -0.007(4) 0.074(5) -0.000(3)
C20 0.058(4) 0.043(4) 0.098(5) -0.004(3) 0.026(3) 0.004(3)
C21 0.064(4) 0.043(4) 0.151(7) -0.019(4) 0.049(5) 0.000(3)
C22 0.046(3) 0.047(3) 0.062(3) 0.007(3) 0.006(2) 0.003(3)
C23 0.054(4) 0.044(3) 0.079(4) -0.003(3) 0.011(3) 0.005(3)
C24 0.050(3) 0.055(4) 0.081(4) 0.004(3) 0.009(3) -0.002(3)
C25 0.050(3) 0.059(4) 0.068(4) 0.003(3) -0.000(3) -0.004(3)
C26 0.067(4) 0.042(3) 0.091(5) 0.000(3) 0.010(3) -0.003(3)
C27 0.057(4) 0.047(4) 0.079(4) -0.003(3) 0.016(3) 0.005(3)
Br28 0.0670(6) 0.0777(7) 0.1288(9) -0.0033(5) 0.0208(5) -0.0250(4)

loop_
_atom_type_symbol
_atom_type_description
_atom_type_scat_dispersion_real
_atom_type_scat_dispersion_imag
_atom_type_scat_source
C C 0.0181 0.0091 'International Tables Vol C Tables 4.2.6.8 and 6.1.1.4'
H H 0.0000 0.0000 'International Tables Vol C Tables 4.2.6.8 and 6.1.1.4'
O O 0.0492 0.0322 'International Tables Vol C Tables 4.2.6.8 and 6.1.1.4'
Br Br -0.6763 1.2805 'International Tables Vol C Tables 4.2.6.8 and 6.1.1.4'
N N 0.0311 0.0180 'International Tables Vol C Tables 4.2.6.8 and 6.1.1.4'

loop_
_geom_angle_atom_site_label_1
_geom_angle_atom_site_label_2
_geom_angle_atom_site_label_3
_geom_angle
C2 C1 C15 121.7(8)
C2 C1 H1 119.2
C15 C1 H1 119.2
C1 C2 C3 120.3(8)
C1 C2 H2 119.9
C3 C2 H2 119.9
C2 C3 C4 119.5(8)
C2 C3 H3 120.2
C4 C3 H3 120.2
C5 C4 C3 121.1(9)
C5 C4 H4 119.4
C3 C4 H4 119.4
C4 C5 C15 118.6(7)
C4 C5 C6 119.3(7)
C15 C5 C6 122.1(6)
C7 C6 C5 127.4(6)
C7 C6 H6 116.3
C5 C6 H6 116.3
C6 C7 C8 126.5(6)
C6 C7 H7 116.8
C8 C7 H7 116.8
C13 C8 C9 117.6(6)
C13 C8 C7 123.8(6)
C9 C8 C7 118.6(6)
C10 C9 C8 122.4(8)
C10 C9 H9 118.8
C8 C9 H9 118.8
C11 C10 C9 119.5(9)
C11 C10 H10 120.3
C9 C10 H10 120.3
C10 C11 C12 119.8(8)
C10 C11 H11 120.1
C12 C11 H11 120.1
C13 C12 C11 120.9(7)
C13 C12 H12 119.6
C11 C12 H12 119.6
C12 C13 C8 119.7(7)
C12 C13 N14 121.2(6)
C8 C13 N14 119.0(5)
C15 N14 C13 115.3(5)
C15 N14 C16 118.0(6)
C13 N14 C16 114.0(6)
C1 C15 C5 118.8(7)
C1 C15 N14 121.0(6)
C5 C15 N14 120.1(5)
C17 C16 N14 119.4(8)
C17 C16 H16 120.3
N14 C16 H16 120.3
C16 C17 O18 110.6(10)
C16 C17 C21 128.7(13)
O18 C17 C21 105.3(6)
C16 C17 H17 103.1
O18 C17 H17 103.1
C21 C17 H17 103.1
N19 O18 C17 109.2(6)
C20 N19 O18 109.1(6)
N19 C20 C22 119.9(6)
N19 C20 C21 114.8(6)
C22 C20 C21 125.3(6)
C20 C21 C17 101.5(6)
C20 C21 H21A 111.5
C17 C21 H21A 111.5
C20 C21 H21B 111.5
C17 C21 H21B 111.5
H21A C21 H21B 109.3
C27 C22 C23 118.2(6)
C27 C22 C20 121.0(6)
C23 C22 C20 120.8(6)
C24 C23 C22 120.3(6)
C24 C23 H23 119.8
C22 C23 H23 119.8
C23 C24 C25 119.6(6)
C23 C24 H24 120.2
C25 C24 H24 120.2
C26 C25 C24 120.9(6)
C26 C25 Br28 119.9(5)
C24 C25 Br28 119.2(5)
C25 C26 C27 119.5(6)
C25 C26 H26 120.2
C27 C26 H26 120.2
C26 C27 C22 121.4(6)
C26 C27 H27 119.3
C22 C27 H27 119.3

loop_
_geom_bond_atom_site_label_1
_geom_bond_atom_site_label_2
_geom_bond_distance
C1 C2 1.362(13)
C1 C15 1.393(9)
C1 H1 0.9300
C2 C3 1.364(15)
C2 H2 0.9300
C3 C4 1.403(13)
C3 H3 0.9300
C4 C5 1.382(10)
C4 H4 0.9300
C5 C15 1.411(9)
C5 C6 1.459(10)
C6 C7 1.349(11)
C6 H6 0.9300
C7 C8 1.441(9)
C7 H7 0.9300
C8 C13 1.395(9)
C8 C9 1.396(10)
C9 C10 1.366(12)
C9 H9 0.9300
C10 C11 1.366(13)
C10 H10 0.9300
C11 C12 1.387(12)
C11 H11 0.9300
C12 C13 1.383(9)
C12 H12 0.9300
C13 N14 1.439(8)
N14 C15 1.423(9)
N14 C16 1.474(8)
C16 C17 1.278(15)
C16 H16 0.9300
C17 O18 1.471(10)
C17 C21 1.505(11)
C17 H17 0.9800
O18 N19 1.410(8)
N19 C20 1.279(8)
C20 C22 1.476(9)
C20 C21 1.490(9)
C21 H21A 0.9700
C21 H21B 0.9700
C22 C27 1.384(8)
C22 C23 1.402(9)
C23 C24 1.370(9)
C23 H23 0.9300
C24 C25 1.385(9)
C24 H24 0.9300
C25 C26 1.361(9)
C25 Br28 1.900(6)
C26 C27 1.372(9)
C26 H26 0.9300
C27 H27 0.9300
